data_4519349
loop_
_publ_author_name
'Venkataraman, Kavitha'
'Thomas, Grace S.'

_publ_section_title
;
 Dehydration-Rehydration Studies on Polytypes of Chloride and Nitrate
 Layered Double Hydroxides of Nordstrandite and Bayerite: a Comparative
 Study.
;
_journal_issue 6
_journal_name_full 'ACS omega'
_journal_page_first 5393
_journal_page_last 5400
_journal_paper_doi 10.1021/acsomega.1c06630
_journal_volume 7
_journal_year 2022
_chemical_compound_source 'Layered Double Hydroxide'
_chemical_formula_analytical '[Li2 Al4 (OH)12] (Cl)2'
_chemical_formula_moiety 'Li1 Al2 Cl1 O6'
_chemical_formula_structural '[LiAl2(OH)6][Cl]'
_chemical_formula_sum 'Al2 Cl Li O6'
_chemical_formula_weight 192.401
_chemical_name_common 'Lithium Aluminium Chloride Layered Double Hydroxide'
_space_group_IT_number 162
_space_group_name_Hall '-P 3 2'
_space_group_name_H-M_alt 'P -3 1 m'
_symmetry_cell_setting trigonal
_symmetry_space_group_name_Hall '-P 3 2'
_symmetry_space_group_name_H-M 'P -3 1 m'
_cell_angle_alpha 90.00000
_cell_angle_beta 90.00000
_cell_angle_gamma 120.00000
_cell_formula_units_Z 1
_cell_length_a 5.1098(2)
_cell_length_b 5.1098(2)
_cell_length_c 7.1704(3)
_cell_measurement_temperature 398
_cell_volume 162.137(11)
_computing_structure_refinement FULLPROF
_diffrn_ambient_temperature 398
_diffrn_detector 'Scintillation counter'
_diffrn_detector_type Bruker
_diffrn_measurement_device_type 'Bruker D8 Advance'
_diffrn_radiation_polarisn_ratio 0.5
_diffrn_radiation_probe x-ray
_diffrn_radiation_type 'Cu K\a'
_diffrn_radiation_wavelength 1.5418
_diffrn_source X-ray
_diffrn_source_target NaI
_exptl_crystal_density_diffrn 1.970
_exptl_crystal_density_method 'not measured'
_pd_char_colour White
_pd_instr_location ' ?'
_pd_meas_2theta_range_inc 0.020006
_pd_meas_2theta_range_max 100.00000
_pd_meas_2theta_range_min 5.00000
_pd_meas_number_of_points 4751
_pd_proc_2theta_range_inc 0.020006
_pd_proc_2theta_range_max 99.9337
_pd_proc_2theta_range_min 4.9337
_pd_proc_ls_pref_orient_corr ' ?'
_pd_proc_ls_prof_R_factor 12.5996
_pd_proc_ls_prof_wR_expected 10.2999
_pd_proc_ls_prof_wR_factor 16.6313
_pd_proc_wavelength 1.541840
_pd_spec_mounting ' ?'
_refine_ls_goodness_of_fit_all 1.6
_refine_ls_number_parameters 3
_refine_ls_number_reflns 97
_refine_ls_number_restraints 0
_refine_ls_R_I_factor 7.3596
_cod_data_source_file ao1c06630_si_003.cif
_cod_data_source_block Crystal
_cod_depositor_comments
;
The following automatic conversions were performed:

data item '_symmetry_cell_setting' value 'Trigonal' was changed to
'trigonal' in accordance with the
/home/data/users/saulius/crontab/automatic-downloads/current/ACS/lib/dictionaries/cif_core.dic
dictionary named 'cif_core.dic' version 2.4.2 last updated on
2011-04-26.

Automatic conversion script
Id: cif_fix_values 7556 2019-12-06 15:28:31Z antanas 
;
_cod_original_cell_volume 162.139(13)
_cod_original_formula_sum 'Al2 Cl1 Li1 O6'
_cod_database_code 4519349
_pd_proc_ls_prof_bragg_r_factor 0.0735
_refine_ls_r_f_factor 0.0424
_pd_proc_ls_prof_cr_factor 22.8215
_pd_proc_ls_prof_cwr_factor 25.1910
_pd_proc_ls_prof_cwr_expected 15.6010
_pd_proc_ls_prof_chi2 2.6073
_pd_proc_ls_prof_echi2 2.5673

loop_
_symmetry_equiv_pos_as_xyz
x,y,z
-y,x-y,z
-x+y,-x,z
y,x,z
x-y,-y,z
-x,-x+y,z
-x,-y,-z
y,-x+y,-z
x-y,x,-z
-y,-x,-z
-x+y,y,-z
x,x-y,-z

loop_
_atom_site_label
_atom_site_fract_x
_atom_site_fract_y
_atom_site_fract_z
_atom_site_U_iso_or_equiv
_atom_site_occupancy
_atom_site_adp_type
_atom_site_type_symbol
Li 0.00000 0.00000 0.00000 0.01267 1.00000 Uiso Li
Al 0.33330 0.66670 0.00000 0.01267 1.00006 Uiso Al
O1 0.00000 0.63615 0.13340 0.01267 1.00004 Uiso O
Cl 0.00000 0.00000 0.50000 0.01267 1.00000 Uiso Cl

loop_
_atom_type_symbol
_atom_type_scat_Cromer_Mann_a1
_atom_type_scat_Cromer_Mann_b1
_atom_type_scat_Cromer_Mann_a2
_atom_type_scat_Cromer_Mann_b2
_atom_type_scat_Cromer_Mann_a3
_atom_type_scat_Cromer_Mann_b3
_atom_type_scat_Cromer_Mann_a4
_atom_type_scat_Cromer_Mann_b4
_atom_type_scat_Cromer_Mann_c
_atom_type_scat_dispersion_real
_atom_type_scat_dispersion_imag
_atom_type_scat_source
li 1.12820 3.95460 0.75080 1.05240 0.61750 85.39050 0.46530 168.26100 0.03770 0.00100 0.00000 International_Tables_for_Crystallography_Vol.C(1991)_Tables_6.1.1.4_and_6.1.1.5
al 6.42020 3.03870 1.90020 0.74260 1.59360 31.54720 1.96460 85.08860 1.11510 0.20400 0.24600 International_Tables_for_Crystallography_Vol.C(1991)_Tables_6.1.1.4_and_6.1.1.5
o 3.04850 13.27710 2.28680 5.70110 1.54630 0.32390 0.86700 32.90890 0.25080 0.04700 0.03200 International_Tables_for_Crystallography_Vol.C(1991)_Tables_6.1.1.4_and_6.1.1.5
cl 11.46040 0.01040 7.19640 1.16620 6.25560 18.51940 1.64550 47.77840 -9.55740 0.34800 0.70200 International_Tables_for_Crystallography_Vol.C(1991)_Tables_6.1.1.4_and_6.1.1.5

loop_
_geom_angle_atom_site_label_1
_geom_angle_atom_site_label_2
_geom_angle_atom_site_label_3
_geom_angle
_geom_angle_site_symmetry_1
_geom_angle_site_symmetry_3
_geom_angle_publ_flag
Al Li Al 120.00496 1_445 1_545 ?
Al Li Al 119.99007 1_445 1_555 ?
Al Li Al 60.00992 1_445 4_445 ?
Al Li Al 59.99504 1_445 4_455 ?
Al Li Al 180.00000 1_445 4_555 ?
Al Li O1 90.00442 1_445 1_545 ?
Al Li O1 89.99524 1_445 1_555 ?
Al Li O1 140.35789 1_445 2_665 ?
Al Li O1 146.18549 1_445 3_555 ?
Al Li O1 90.00475 1_445 7_555 ?
Al Li O1 89.99559 1_445 7_565 ?
Al Li O1 146.17693 1_445 8_555 ?
Al Li O1 140.36481 1_445 9_655 ?
Al Li Al 120.00497 1_545 1_555 ?
Al Li Al 59.99504 1_545 4_445 ?
Al Li Al 180.00000 1_545 4_455 ?
Al Li Al 59.99504 1_545 4_555 ?
Al Li O1 146.18121 1_545 1_555 ?
Al Li O1 89.99999 1_545 2_555 ?
Al Li O1 90.00000 1_545 2_665 ?
Al Li O1 140.36131 1_545 3_455 ?
Al Li O1 140.36131 1_545 7_565 ?
Al Li O1 89.99999 1_545 8_445 ?
Al Li O1 90.00001 1_545 8_555 ?
Al Li O1 146.18124 1_545 9_555 ?
Al Li Al 180.00000 1_555 4_445 ?
Al Li Al 59.99504 1_555 4_455 ?
Al Li Al 60.00992 1_555 4_555 ?
Al Li O1 140.36481 1_555 1_545 ?
Al Li O1 146.17696 1_555 2_555 ?
Al Li O1 89.99559 1_555 3_455 ?
Al Li O1 90.00476 1_555 3_555 ?
Al Li O1 146.18550 1_555 7_555 ?
Al Li O1 140.35791 1_555 8_445 ?
Al Li O1 89.99523 1_555 9_555 ?
Al Li O1 90.00443 1_555 9_655 ?
Al Li Al 120.00496 4_445 4_455 ?
Al Li Al 119.99007 4_445 4_555 ?
Al Li O1 146.18550 4_445 1_555 ?
Al Li O1 140.35791 4_445 2_665 ?
Al Li O1 90.00443 4_445 3_455 ?
Al Li O1 89.99523 4_445 3_555 ?
Al Li O1 140.36481 4_445 7_565 ?
Al Li O1 146.17696 4_445 8_555 ?
Al Li O1 90.00476 4_445 9_555 ?
Al Li O1 89.99559 4_445 9_655 ?
Al Li Al 120.00496 4_455 4_555 ?
Al Li O1 140.36131 4_455 1_545 ?
Al Li O1 90.00001 4_455 2_555 ?
Al Li O1 89.99999 4_455 2_665 ?
Al Li O1 146.18124 4_455 3_555 ?
Al Li O1 146.18121 4_455 7_555 ?
Al Li O1 90.00000 4_455 8_445 ?
Al Li O1 89.99999 4_455 8_555 ?
Al Li O1 140.36131 4_455 9_655 ?
Al Li O1 89.99559 4_555 1_545 ?
Al Li O1 90.00475 4_555 1_555 ?
Al Li O1 146.17693 4_555 2_555 ?
Al Li O1 140.36481 4_555 3_455 ?
Al Li O1 89.99524 4_555 7_555 ?
Al Li O1 90.00442 4_555 7_565 ?
Al Li O1 140.35789 4_555 8_445 ?
Al Li O1 146.18549 4_555 9_555 ?
O1 Li O1 136.37756 1_545 1_555 ?
O1 Li O1 56.24303 1_545 2_555 ?
O1 Li O1 100.72269 1_545 2_665 ?
O1 Li O1 100.72269 1_545 3_455 ?
O1 Li O1 56.24303 1_545 3_555 ?
O1 Li O1 180.00000 1_545 7_565 ?
O1 Li O1 79.27731 1_545 8_445 ?
O1 Li O1 123.75695 1_545 8_555 ?
O1 Li O1 123.75695 1_545 9_555 ?
O1 Li O1 79.27731 1_545 9_655 ?
O1 Li O1 112.36243 1_555 2_555 ?
O1 Li O1 56.24303 1_555 2_665 ?
O1 Li O1 56.24303 1_555 3_455 ?
O1 Li O1 112.36243 1_555 3_555 ?
O1 Li O1 180.00000 1_555 7_555 ?
O1 Li O1 123.75697 1_555 8_445 ?
O1 Li O1 67.63756 1_555 8_555 ?
O1 Li O1 67.63756 1_555 9_555 ?
O1 Li O1 123.75697 1_555 9_655 ?
O1 Li O1 136.37756 2_555 2_665 ?
O1 Li O1 56.24303 2_555 3_455 ?
O1 Li O1 112.36243 2_555 3_555 ?
O1 Li O1 67.63756 2_555 7_555 ?
O1 Li O1 123.75697 2_555 7_565 ?
O1 Li O1 180.00000 2_555 8_555 ?
O1 Li O1 67.63756 2_555 9_555 ?
O1 Li O1 123.75697 2_555 9_655 ?
O1 Li O1 100.72269 2_665 3_455 ?
O1 Li O1 56.24303 2_665 3_555 ?
O1 Li O1 123.75695 2_665 7_555 ?
O1 Li O1 79.27731 2_665 7_565 ?
O1 Li O1 180.00000 2_665 8_445 ?
O1 Li O1 123.75695 2_665 9_555 ?
O1 Li O1 79.27731 2_665 9_655 ?
O1 Li O1 136.37756 3_455 3_555 ?
O1 Li O1 123.75695 3_455 7_555 ?
O1 Li O1 79.27731 3_455 7_565 ?
O1 Li O1 79.27731 3_455 8_445 ?
O1 Li O1 123.75695 3_455 8_555 ?
O1 Li O1 180.00000 3_455 9_655 ?
O1 Li O1 67.63756 3_555 7_555 ?
O1 Li O1 123.75697 3_555 7_565 ?
O1 Li O1 123.75697 3_555 8_445 ?
O1 Li O1 67.63756 3_555 8_555 ?
O1 Li O1 180.00000 3_555 9_555 ?
O1 Li O1 136.37756 7_555 7_565 ?
O1 Li O1 56.24303 7_555 8_445 ?
O1 Li O1 112.36243 7_555 8_555 ?
O1 Li O1 112.36243 7_555 9_555 ?
O1 Li O1 56.24303 7_555 9_655 ?
O1 Li O1 100.72269 7_565 8_445 ?
O1 Li O1 56.24303 7_565 8_555 ?
O1 Li O1 56.24303 7_565 9_555 ?
O1 Li O1 100.72269 7_565 9_655 ?
O1 Li O1 136.37756 8_445 8_555 ?
O1 Li O1 56.24303 8_445 9_555 ?
O1 Li O1 100.72269 8_445 9_655 ?
O1 Li O1 112.36243 8_555 9_555 ?
O1 Li O1 56.24303 8_555 9_655 ?
O1 Li O1 136.37756 9_555 9_655 ?
Li Al Li 120.00496 1_555 1_565 ?
Li Al Li 119.99007 1_555 1_665 ?
Li Al Al 59.99504 1_555 4_455 ?
Li Al Al 59.99505 1_555 4_555 ?
Li Al Al 180.00000 1_555 4_565 ?
Li Al O1 85.90354 1_555 1_555 ?
Li Al O1 141.26668 1_555 3_565 ?
Li Al O1 85.89595 1_555 8_555 ?
Li Al O1 141.27962 1_555 9_665 ?
Li Al Li 120.00496 1_565 1_665 ?
Li Al Al 60.00992 1_565 4_455 ?
Li Al Al 180.00000 1_565 4_555 ?
Li Al Al 60.00993 1_565 4_565 ?
Li Al O1 141.28154 1_565 2_665 ?
Li Al O1 85.91312 1_565 3_565 ?
Li Al O1 85.91312 1_565 7_565 ?
Li Al O1 141.28154 1_565 8_555 ?
Li Al Al 179.95154 1_665 4_455 ?
Li Al Al 59.99504 1_665 4_555 ?
Li Al Al 59.99504 1_665 4_565 ?
Li Al O1 141.27959 1_665 1_555 ?
Li Al O1 85.89594 1_665 2_665 ?
Li Al O1 141.26666 1_665 7_565 ?
Li Al O1 85.90353 1_665 9_665 ?
Al Al Al 119.99007 4_455 4_555 ?
Al Al Al 120.01985 4_455 4_565 ?
Al Al O1 94.09122 4_455 2_665 ?
Al Al O1 135.14662 4_455 3_565 ?
Al Al O1 135.12514 4_455 8_555 ?
Al Al O1 94.10928 4_455 9_665 ?
Al Al Al 119.99009 4_555 4_565 ?
Al Al O1 135.12646 4_555 1_555 ?
Al Al O1 94.08688 4_555 3_565 ?
Al Al O1 94.08688 4_555 7_565 ?
Al Al O1 135.12645 4_555 9_665 ?
Al Al O1 94.10929 4_565 1_555 ?
Al Al O1 135.12518 4_565 2_665 ?
Al Al O1 135.14667 4_565 7_565 ?
Al Al O1 94.09124 4_565 8_555 ?
O1 Al O1 96.66522 1_555 2_665 ?
O1 Al O1 96.67377 1_555 3_565 ?
O1 Al O1 77.45373 1_555 7_565 ?
O1 Al O1 171.79948 1_555 8_555 ?
O1 Al O1 89.74710 1_555 9_665 ?
O1 Al O1 96.65881 2_665 3_565 ?
O1 Al O1 89.72816 2_665 7_565 ?
O1 Al O1 77.43695 2_665 8_555 ?
O1 Al O1 171.79939 2_665 9_665 ?
O1 Al O1 171.82619 3_565 7_565 ?
O1 Al O1 89.72816 3_565 8_555 ?
O1 Al O1 77.45373 3_565 9_665 ?
O1 Al O1 96.65881 7_565 8_555 ?
O1 Al O1 96.67377 7_565 9_665 ?
O1 Al O1 96.66520 8_555 9_665 ?
Li O1 Li 136.37756 1_555 1_565 ?
Li O1 Al 60.28195 1_555 1_555 ?
Li O1 Al 60.26810 1_555 4_455 ?
Li O1 O1 94.55608 1_555 2_565 ?
Li O1 O1 146.18121 1_555 2_675 ?
Li O1 O1 146.18121 1_555 3_465 ?
Li O1 O1 94.55608 1_555 3_565 ?
Li O1 O1 97.57672 1_555 8_455 ?
Li O1 O1 97.57672 1_555 9_665 ?
Li O1 Cl 141.66811 1_555 1_565 ?
Li O1 Al 95.48780 1_565 1_555 ?
Li O1 Al 95.50107 1_565 4_455 ?
Li O1 O1 85.77752 1_565 2_565 ?
Li O1 O1 136.93871 1_565 2_665 ?
Li O1 O1 136.93871 1_565 3_455 ?
Li O1 O1 85.77753 1_565 3_565 ?
Li O1 O1 98.80371 1_565 7_565 ?
Li O1 O1 50.36134 1_565 8_455 ?
Li O1 O1 50.36134 1_565 9_665 ?
Li O1 Cl 81.95429 1_565 1_565 ?
Al O1 Al 102.54628 1_555 4_455 ?
Al O1 O1 143.89673 1_555 2_565 ?
Al O1 O1 85.89926 1_555 2_675 ?
Al O1 O1 98.18908 1_555 3_455 ?
Al O1 O1 135.12643 1_555 3_465 ?
Al O1 O1 51.27670 1_555 7_565 ?
Al O1 O1 103.66425 1_555 8_455 ?
Al O1 O1 45.12645 1_555 9_665 ?
Al O1 Cl 128.71938 1_555 1_565 ?
Al O1 O1 98.17541 4_455 2_665 ?
Al O1 O1 135.13974 4_455 2_675 ?
Al O1 O1 85.91311 4_455 3_465 ?
Al O1 O1 143.89111 4_455 3_565 ?
Al O1 O1 51.26958 4_455 7_565 ?
Al O1 O1 45.13974 4_455 8_455 ?
Al O1 O1 103.66840 4_455 9_665 ?
Al O1 Cl 128.72629 4_455 1_565 ?
O1 O1 O1 129.49934 2_565 2_665 ?
O1 O1 O1 115.25031 2_565 2_675 ?
O1 O1 O1 60.00000 2_565 3_455 ?
O1 O1 O1 55.25032 2_565 3_465 ?
O1 O1 O1 170.50069 2_565 3_565 ?
O1 O1 O1 92.79163 2_565 7_565 ?
O1 O1 O1 50.92418 2_565 8_455 ?
O1 O1 O1 124.93450 2_565 9_665 ?
O1 O1 Cl 87.25945 2_565 1_565 ?
O1 O1 O1 115.25031 2_665 2_675 ?
O1 O1 O1 69.49936 2_665 3_455 ?
O1 O1 O1 175.25038 2_665 3_465 ?
O1 O1 O1 60.00000 2_665 3_565 ?
O1 O1 O1 61.09957 2_665 7_565 ?
O1 O1 O1 129.07579 2_665 8_455 ?
O1 O1 O1 86.69171 2_665 9_665 ?
O1 O1 Cl 118.32394 2_665 1_565 ?
O1 O1 O1 175.25023 2_675 3_455 ?
O1 O1 O1 60.00000 2_675 3_465 ?
O1 O1 O1 55.25031 2_675 3_565 ?
O1 O1 O1 120.62321 2_675 7_565 ?
O1 O1 O1 90.00000 2_675 8_455 ?
O1 O1 O1 52.87423 2_675 9_665 ?
O1 O1 Cl 59.99468 2_675 1_565 ?
O1 O1 O1 115.25031 3_455 3_465 ?
O1 O1 O1 129.49936 3_455 3_565 ?
O1 O1 O1 61.09957 3_455 7_565 ?
O1 O1 O1 86.69171 3_455 8_455 ?
O1 O1 O1 129.07582 3_455 9_665 ?
O1 O1 Cl 118.32394 3_455 1_565 ?
O1 O1 O1 115.25032 3_465 3_565 ?
O1 O1 O1 120.62321 3_465 7_565 ?
O1 O1 O1 52.87423 3_465 8_455 ?
O1 O1 O1 90.00000 3_465 9_665 ?
O1 O1 Cl 59.99468 3_465 1_565 ?
O1 O1 O1 92.79164 3_565 7_565 ?
O1 O1 O1 124.93450 3_565 8_455 ?
O1 O1 O1 50.92418 3_565 9_665 ?
O1 O1 Cl 87.25945 3_565 1_565 ?
O1 O1 O1 67.97625 7_565 8_455 ?
O1 O1 O1 67.97625 7_565 9_665 ?
O1 O1 Cl 179.24359 7_565 1_565 ?
O1 O1 O1 74.25154 8_455 9_665 ?
O1 O1 Cl 112.59821 8_455 1_565 ?
O1 O1 Cl 112.59821 9_665 1_565 ?
O1 Cl O1 60.01064 1_545 2_665 ?
O1 Cl O1 60.01064 1_545 3_455 ?
O1 Cl O1 180.00000 1_545 7_566 ?
O1 Cl O1 119.98937 1_545 8_446 ?
O1 Cl O1 119.98937 1_545 9_656 ?
O1 Cl O1 60.01064 2_665 3_455 ?
O1 Cl O1 119.98937 2_665 7_566 ?
O1 Cl O1 180.00000 2_665 8_446 ?
O1 Cl O1 119.98937 2_665 9_656 ?
O1 Cl O1 119.98937 3_455 7_566 ?
O1 Cl O1 119.98937 3_455 8_446 ?
O1 Cl O1 180.00000 3_455 9_656 ?
O1 Cl O1 60.01064 7_566 8_446 ?
O1 Cl O1 60.01064 7_566 9_656 ?
O1 Cl O1 60.01064 8_446 9_656 ?

loop_
_geom_bond_atom_site_label_1
_geom_bond_atom_site_label_2
_geom_bond_distance
_geom_bond_site_symmetry_2
_geom_bond_publ_flag
Li Al 2.95030 1_445 ?
Li Al 2.94986 1_545 ?
Li Al 2.95030 1_555 ?
Li Al 2.95030 4_445 ?
Li Al 2.94986 4_455 ?
Li Al 2.95030 4_555 ?
Li O1 2.09084 1_545 ?
Li O1 3.38843 1_555 ?
Li O1 3.38843 2_555 ?
Li O1 2.09084 2_665 ?
Li O1 2.09084 3_455 ?
Li O1 3.38843 3_555 ?
Li O1 3.38843 7_555 ?
Li O1 2.09084 7_565 ?
Li O1 2.09084 8_445 ?
Li O1 3.38843 8_555 ?
Li O1 3.38843 9_555 ?
Li O1 2.09084 9_655 ?
Al Li 2.95030 1_555 ?
Al Li 2.94986 1_565 ?
Al Li 2.95030 1_665 ?
Al Al 2.94986 4_455 ?
Al Al 2.95075 4_555 ?
Al Al 2.94986 4_565 ?
Al O1 1.89051 1_555 ?
Al O1 1.89095 2_665 ?
Al O1 1.89070 3_565 ?
Al O1 1.89070 7_565 ?
Al O1 1.89095 8_555 ?
Al O1 1.89051 9_665 ?
O1 Li 3.38843 1_555 ?
O1 Li 2.09084 1_565 ?
O1 Al 1.89051 1_555 ?
O1 Al 1.89070 4_455 ?
O1 O1 2.82481 2_565 ?
O1 O1 2.82481 2_665 ?
O1 O1 3.22024 2_675 ?
O1 O1 2.82481 3_455 ?
O1 O1 3.22024 3_465 ?
O1 O1 2.82481 3_565 ?
O1 O1 2.36556 7_565 ?
O1 O1 2.66768 8_455 ?
O1 O1 2.66768 9_665 ?
O1 Cl 3.21973 1_565 ?
Cl O1 3.21973 1_545 ?
Cl O1 3.21973 2_665 ?
Cl O1 3.21973 3_455 ?
Cl O1 3.21973 7_566 ?
Cl O1 3.21973 8_446 ?
Cl O1 3.21973 9_656 ?

loop_
_geom_contact_atom_site_label_1
_geom_contact_atom_site_label_2
_geom_contact_distance
_geom_contact_site_symmetry_1
_geom_contact_site_symmetry_2
_geom_contact_publ_flag
? ? ? ? ? ?

loop_
_geom_hbond_atom_site_label_D
_geom_hbond_atom_site_label_H
_geom_hbond_atom_site_label_A
_geom_hbond_site_symmetry_D
_geom_hbond_site_symmetry_H
_geom_hbond_site_symmetry_A
_geom_hbond_distance_DH
_geom_hbond_distance_HA
_geom_hbond_distance_DA
_geom_hbond_angle_DHA
_geom_hbond_publ_flag
? ? ? ? ? ? ? ? ? ? ?

loop_
_geom_torsion_atom_site_label_1
_geom_torsion_atom_site_label_2
_geom_torsion_atom_site_label_3
_geom_torsion_atom_site_label_4
_geom_torsion_site_symmetry_1
_geom_torsion_site_symmetry_2
_geom_torsion_site_symmetry_3
_geom_torsion_site_symmetry_4
_geom_torsion
_geom_torsion_publ_flag
? ? ? ? ? ? ? ? ? ?
